data_2215414
loop_
_publ_author_name
'Mei-Ju Niu'
'Gui-Hua Liu'
'Lian-Zhi Li'
'Da-Qi Wang'
'Jian-Min Dou'

_publ_section_title
;
 2'-(2-Hydroxyethoxy)-1,1'-biphenyl-2-ol
;
_journal_coeditor_code CI2446
_journal_issue 10
_journal_name_full 'Acta Crystallographica Section E'
_journal_page_first o4089
_journal_page_last o4089
_journal_paper_doi 10.1107/S1600536807044029
_journal_volume 63
_journal_year 2007
_chemical_formula_iupac 'C14 H14 O3'
_chemical_formula_moiety 'C14 H14 O3'
_chemical_formula_sum 'C14 H14 O3'
_chemical_formula_weight 230.25
_chemical_name_systematic
;
2'-(2-Hydroxyethoxy)-1,1'-biphenyl-2-ol
;
_space_group_IT_number 2
_symmetry_cell_setting triclinic
_symmetry_space_group_name_Hall '-P 1'
_symmetry_space_group_name_H-M 'P -1'
_atom_sites_solution_hydrogens geom
_atom_sites_solution_primary direct
_atom_sites_solution_secondary difmap
_audit_creation_method SHELXL-97
_cell_angle_alpha 108.870(3)
_cell_angle_beta 101.160(2)
_cell_angle_gamma 99.516(2)
_cell_formula_units_Z 4
_cell_length_a 7.2804(15)
_cell_length_b 12.8846(18)
_cell_length_c 14.106(2)
_cell_measurement_reflns_used 1864
_cell_measurement_temperature 298(2)
_cell_measurement_theta_max 23.653
_cell_measurement_theta_min 2.735
_cell_volume 1190.8(3)
_computing_cell_refinement 'SAINT (Siemens, 1996)'
_computing_data_collection 'SMART (Siemens, 1996)'
_computing_data_reduction 'SAINT (Siemens, 1996)'
_computing_molecular_graphics 'SHELXTL (Sheldrick, 1997b)'
_computing_publication_material 'SHELXTL (Sheldrick, 1997b)'
_computing_structure_refinement 'SHELXL97 (Sheldrick, 1997a)'
_computing_structure_solution 'SHELXS97 (Sheldrick, 1997a)'
_diffrn_ambient_temperature 298(2)
_diffrn_measured_fraction_theta_full 0.983
_diffrn_measured_fraction_theta_max 0.983
_diffrn_measurement_device_type 'Bruker SMART CCD area-detector'
_diffrn_measurement_method '\f and \w scans'
_diffrn_radiation_monochromator graphite
_diffrn_radiation_source 'fine-focus sealed tube'
_diffrn_radiation_type MoK\a
_diffrn_radiation_wavelength 0.71073
_diffrn_reflns_av_R_equivalents 0.0256
_diffrn_reflns_av_sigmaI/netI 0.0512
_diffrn_reflns_limit_h_max 8
_diffrn_reflns_limit_h_min -8
_diffrn_reflns_limit_k_max 14
_diffrn_reflns_limit_k_min -15
_diffrn_reflns_limit_l_max 12
_diffrn_reflns_limit_l_min -16
_diffrn_reflns_number 6226
_diffrn_reflns_theta_full 25.01
_diffrn_reflns_theta_max 25.01
_diffrn_reflns_theta_min 1.86
_diffrn_standards_number 0
_exptl_absorpt_coefficient_mu 0.090
_exptl_absorpt_correction_T_max 0.9616
_exptl_absorpt_correction_T_min 0.9489
_exptl_absorpt_correction_type multi-scan
_exptl_absorpt_process_details '(SADABS; Sheldrick, 1996)'
_exptl_crystal_colour colourless
_exptl_crystal_density_diffrn 1.284
_exptl_crystal_density_method 'not measured'
_exptl_crystal_description Block
_exptl_crystal_F_000 488
_exptl_crystal_size_max 0.59
_exptl_crystal_size_mid 0.53
_exptl_crystal_size_min 0.44
_refine_diff_density_max 0.335
_refine_diff_density_min -0.203
_refine_ls_extinction_method none
_refine_ls_goodness_of_fit_ref 1.020
_refine_ls_hydrogen_treatment constr
_refine_ls_matrix_type full
_refine_ls_number_parameters 307
_refine_ls_number_reflns 4133
_refine_ls_number_restraints 0
_refine_ls_restrained_S_all 1.020
_refine_ls_R_factor_all 0.0875
_refine_ls_R_factor_gt 0.0494
_refine_ls_shift/su_max 0.001
_refine_ls_shift/su_mean <0.001
_refine_ls_structure_factor_coef Fsqd
_refine_ls_weighting_details 'calc w=1/[\s^2^(Fo^2^)+(0.0645P)^2^+0.2314P] where P=(Fo^2^+2Fc^2^)/3'
_refine_ls_weighting_scheme calc
_refine_ls_wR_factor_gt 0.1210
_refine_ls_wR_factor_ref 0.1452
_reflns_number_gt 2562
_reflns_number_total 4133
_reflns_threshold_expression I>2\s(I)
_cod_data_source_file ci2446.cif
_cod_data_source_block I
_cod_database_code 2215414
_cod_database_fobs_code 2215414

loop_
_symmetry_equiv_pos_as_xyz
'x, y, z'
'-x, -y, -z'

loop_
_atom_site_type_symbol
_atom_site_label
_atom_site_fract_x
_atom_site_fract_y
_atom_site_fract_z
_atom_site_U_iso_or_equiv
_atom_site_adp_type
_atom_site_calc_flag
_atom_site_refinement_flags
_atom_site_occupancy
O O1 0.0453(3) 0.04937(14) 0.14343(14) 0.0736(6) Uani d . 1
H H1 0.0755 0.0910 0.1127 0.110 Uiso calc R 1
O O2 0.2256(2) 0.27719(12) 0.22548(12) 0.0469(4) Uani d . 1
O O3 0.1344(2) 0.15170(13) 0.00340(12) 0.0506(4) Uani d . 1
H H3 0.0992 0.0844 -0.0338 0.076 Uiso calc R 1
O O4 0.7641(3) 0.52204(15) 0.45876(17) 0.0794(6) Uani d . 1
H H4 0.8674 0.5627 0.4634 0.119 Uiso calc R 1
O O5 0.7889(3) 0.74097(15) 0.46791(14) 0.0628(5) Uani d . 1
O O6 1.1385(2) 0.64946(13) 0.49509(13) 0.0564(5) Uani d . 1
H H6 1.1735 0.6069 0.5234 0.085 Uiso calc R 1
C C1 0.0777(4) 0.1153(2) 0.25096(19) 0.0559(7) Uani d . 1
H H1A 0.2016 0.1127 0.2895 0.067 Uiso calc R 1
H H1B -0.0217 0.0834 0.2776 0.067 Uiso calc R 1
C C2 0.0755(4) 0.2349(2) 0.2665(2) 0.0549(7) Uani d . 1
H H2A -0.0491 0.2389 0.2302 0.066 Uiso calc R 1
H H2B 0.0998 0.2793 0.3398 0.066 Uiso calc R 1
C C3 0.2114(3) 0.36991(18) 0.19976(17) 0.0422(6) Uani d . 1
C C4 0.1180(4) 0.4490(2) 0.24718(19) 0.0525(6) Uani d . 1
H H4A 0.0594 0.4395 0.2978 0.063 Uiso calc R 1
C C5 0.1116(4) 0.5422(2) 0.2196(2) 0.0642(8) Uani d . 1
H H5 0.0474 0.5949 0.2510 0.077 Uiso calc R 1
C C6 0.1997(5) 0.5569(2) 0.1459(2) 0.0708(8) Uani d . 1
H H6A 0.1954 0.6196 0.1272 0.085 Uiso calc R 1
C C7 0.2950(4) 0.4788(2) 0.0994(2) 0.0599(7) Uani d . 1
H H7 0.3545 0.4900 0.0496 0.072 Uiso calc R 1
C C8 0.3046(3) 0.38399(18) 0.12474(17) 0.0419(6) Uani d . 1
C C9 0.4140(3) 0.30379(19) 0.07534(17) 0.0413(6) Uani d . 1
C C10 0.6086(4) 0.3426(2) 0.08374(19) 0.0550(7) Uani d . 1
H H10 0.6697 0.4182 0.1229 0.066 Uiso calc R 1
C C11 0.7144(4) 0.2715(3) 0.0352(2) 0.0614(7) Uani d . 1
H H11 0.8441 0.2995 0.0413 0.074 Uiso calc R 1
C C12 0.6259(4) 0.1602(2) -0.0215(2) 0.0606(7) Uani d . 1
H H12 0.6958 0.1120 -0.0540 0.073 Uiso calc R 1
C C13 0.4345(4) 0.1191(2) -0.03062(18) 0.0508(6) Uani d . 1
H H13 0.3757 0.0429 -0.0685 0.061 Uiso calc R 1
C C14 0.3284(3) 0.19018(19) 0.01615(17) 0.0410(5) Uani d . 1
C C15 0.6137(5) 0.5472(3) 0.3989(3) 0.0881(11) Uani d . 1
H H15A 0.4921 0.4983 0.3930 0.106 Uiso calc R 1
H H15B 0.6307 0.5317 0.3296 0.106 Uiso calc R 1
C C16 0.6050(4) 0.6646(3) 0.4432(3) 0.0827(10) Uani d . 1
H H16A 0.5120 0.6807 0.3940 0.099 Uiso calc R 1
H H16B 0.5612 0.6762 0.5057 0.099 Uiso calc R 1
C C17 0.8592(5) 0.7621(2) 0.3902(2) 0.0602(7) Uani d . 1
C C18 0.7459(6) 0.7352(2) 0.2908(2) 0.0853(11) Uani d . 1
H H18 0.6161 0.6977 0.2717 0.102 Uiso calc R 1
C C19 0.8302(8) 0.7657(3) 0.2196(3) 0.1014(14) Uani d . 1
H H19 0.7558 0.7468 0.1522 0.122 Uiso calc R 1
C C20 1.0166(8) 0.8217(3) 0.2467(3) 0.0997(13) Uani d . 1
H H20 1.0695 0.8424 0.1986 0.120 Uiso calc R 1
C C21 1.1299(6) 0.8487(2) 0.3464(3) 0.0802(10) Uani d . 1
H H21 1.2583 0.8883 0.3648 0.096 Uiso calc R 1
C C22 1.0549(4) 0.8175(2) 0.4192(2) 0.0568(7) Uani d . 1
C C23 1.1798(4) 0.84402(19) 0.52450(19) 0.0495(6) Uani d . 1
C C24 1.2675(4) 0.9555(2) 0.5899(2) 0.0637(7) Uani d . 1
H H24 1.2429 1.0138 0.5680 0.076 Uiso calc R 1
C C25 1.3902(4) 0.9814(3) 0.6867(3) 0.0731(9) Uani d . 1
H H25 1.4473 1.0566 0.7292 0.088 Uiso calc R 1
C C26 1.4279(4) 0.8967(3) 0.7198(2) 0.0700(8) Uani d . 1
H H26 1.5103 0.9144 0.7851 0.084 Uiso calc R 1
C C27 1.3445(4) 0.7853(2) 0.6571(2) 0.0588(7) Uani d . 1
H H27 1.3703 0.7277 0.6798 0.071 Uiso calc R 1
C C28 1.2219(3) 0.75958(19) 0.56005(19) 0.0471(6) Uani d . 1

loop_
_atom_site_aniso_label
_atom_site_aniso_U_11
_atom_site_aniso_U_22
_atom_site_aniso_U_33
_atom_site_aniso_U_12
_atom_site_aniso_U_13
_atom_site_aniso_U_23
O1 0.0995(15) 0.0516(11) 0.0570(12) -0.0078(10) 0.0310(11) 0.0106(9)
O2 0.0470(10) 0.0498(9) 0.0476(10) 0.0121(7) 0.0190(8) 0.0190(8)
O3 0.0447(10) 0.0479(9) 0.0491(10) 0.0026(7) 0.0147(8) 0.0079(8)
O4 0.0594(12) 0.0650(12) 0.1080(16) 0.0071(10) -0.0061(12) 0.0444(12)
O5 0.0576(12) 0.0642(11) 0.0653(12) 0.0134(9) 0.0122(10) 0.0253(10)
O6 0.0612(11) 0.0449(10) 0.0614(11) 0.0136(8) 0.0100(9) 0.0205(9)
C1 0.0592(17) 0.0593(16) 0.0518(16) 0.0098(13) 0.0225(13) 0.0217(13)
C2 0.0526(16) 0.0650(17) 0.0493(15) 0.0121(13) 0.0221(13) 0.0200(13)
C3 0.0383(13) 0.0395(13) 0.0392(13) 0.0050(10) 0.0036(11) 0.0078(10)
C4 0.0495(15) 0.0521(15) 0.0483(15) 0.0118(12) 0.0164(12) 0.0069(12)
C5 0.0654(19) 0.0471(15) 0.0738(19) 0.0219(13) 0.0188(16) 0.0099(14)
C6 0.087(2) 0.0508(16) 0.082(2) 0.0236(15) 0.0246(18) 0.0288(16)
C7 0.0723(19) 0.0528(16) 0.0603(17) 0.0145(14) 0.0246(15) 0.0244(14)
C8 0.0367(13) 0.0420(13) 0.0404(13) 0.0040(10) 0.0081(11) 0.0106(11)
C9 0.0410(14) 0.0480(14) 0.0347(12) 0.0062(11) 0.0108(11) 0.0165(11)
C10 0.0448(16) 0.0615(16) 0.0503(15) 0.0009(13) 0.0113(13) 0.0164(13)
C11 0.0361(14) 0.091(2) 0.0560(17) 0.0121(14) 0.0159(13) 0.0244(16)
C12 0.0534(17) 0.077(2) 0.0546(16) 0.0274(15) 0.0190(14) 0.0200(15)
C13 0.0548(17) 0.0523(14) 0.0456(14) 0.0167(12) 0.0168(12) 0.0147(12)
C14 0.0395(14) 0.0501(14) 0.0361(12) 0.0105(11) 0.0117(11) 0.0184(11)
C15 0.066(2) 0.077(2) 0.106(3) 0.0042(17) -0.0099(19) 0.038(2)
C16 0.0533(19) 0.083(2) 0.110(3) 0.0160(16) 0.0113(18) 0.038(2)
C17 0.086(2) 0.0436(14) 0.0533(17) 0.0297(14) 0.0099(16) 0.0193(13)
C18 0.122(3) 0.0630(19) 0.066(2) 0.0372(19) -0.003(2) 0.0255(17)
C19 0.167(4) 0.080(2) 0.058(2) 0.054(3) 0.003(3) 0.031(2)
C20 0.175(4) 0.080(2) 0.072(3) 0.049(3) 0.048(3) 0.048(2)
C21 0.129(3) 0.0599(18) 0.074(2) 0.0314(18) 0.047(2) 0.0384(16)
C22 0.084(2) 0.0393(13) 0.0572(17) 0.0232(14) 0.0291(16) 0.0212(13)
C23 0.0540(15) 0.0460(14) 0.0515(15) 0.0119(12) 0.0261(13) 0.0150(12)
C24 0.0678(19) 0.0490(16) 0.075(2) 0.0118(14) 0.0310(17) 0.0173(15)
C25 0.0573(18) 0.0591(18) 0.077(2) 0.0004(15) 0.0205(17) -0.0027(16)
C26 0.0497(17) 0.083(2) 0.0596(18) 0.0192(15) 0.0131(14) 0.0032(17)
C27 0.0483(16) 0.0710(18) 0.0564(17) 0.0211(14) 0.0159(14) 0.0179(15)
C28 0.0430(14) 0.0458(14) 0.0515(15) 0.0103(11) 0.0201(12) 0.0126(12)

loop_
_atom_type_symbol
_atom_type_description
_atom_type_scat_dispersion_real
_atom_type_scat_dispersion_imag
_atom_type_scat_source
C C 0.0033 0.0016 'International Tables Vol C Tables 4.2.6.8 and 6.1.1.4'
H H 0.0000 0.0000 'International Tables Vol C Tables 4.2.6.8 and 6.1.1.4'
O O 0.0106 0.0060 'International Tables Vol C Tables 4.2.6.8 and 6.1.1.4'

loop_
_geom_angle_atom_site_label_1
_geom_angle_atom_site_label_2
_geom_angle_atom_site_label_3
_geom_angle
C1 O1 H1 109.5
C3 O2 C2 116.93(18)
C14 O3 H3 109.5
C15 O4 H4 109.5
C17 O5 C16 120.3(2)
C28 O6 H6 109.5
O1 C1 C2 110.9(2)
O1 C1 H1A 109.5
C2 C1 H1A 109.5
O1 C1 H1B 109.5
C2 C1 H1B 109.5
H1A C1 H1B 108.0
O2 C2 C1 106.8(2)
O2 C2 H2A 110.4
C1 C2 H2A 110.4
O2 C2 H2B 110.4
C1 C2 H2B 110.4
H2A C2 H2B 108.6
O2 C3 C4 122.7(2)
O2 C3 C8 116.4(2)
C4 C3 C8 120.8(2)
C5 C4 C3 120.2(2)
C5 C4 H4A 119.9
C3 C4 H4A 119.9
C6 C5 C4 119.9(3)
C6 C5 H5 120.1
C4 C5 H5 120.1
C5 C6 C7 120.0(2)
C5 C6 H6A 120.0
C7 C6 H6A 120.0
C6 C7 C8 122.0(2)
C6 C7 H7 119.0
C8 C7 H7 119.0
C7 C8 C3 117.1(2)
C7 C8 C9 120.3(2)
C3 C8 C9 122.58(19)
C10 C9 C14 117.2(2)
C10 C9 C8 119.9(2)
C14 C9 C8 122.8(2)
C11 C10 C9 121.8(2)
C11 C10 H10 119.1
C9 C10 H10 119.1
C12 C11 C10 119.3(2)
C12 C11 H11 120.3
C10 C11 H11 120.3
C11 C12 C13 120.3(3)
C11 C12 H12 119.8
C13 C12 H12 119.8
C12 C13 C14 120.4(2)
C12 C13 H13 119.8
C14 C13 H13 119.8
O3 C14 C13 121.1(2)
O3 C14 C9 117.9(2)
C13 C14 C9 120.9(2)
O4 C15 C16 112.6(3)
O4 C15 H15A 109.1
C16 C15 H15A 109.1
O4 C15 H15B 109.1
C16 C15 H15B 109.1
H15A C15 H15B 107.8
O5 C16 C15 111.7(3)
O5 C16 H16A 109.3
C15 C16 H16A 109.3
O5 C16 H16B 109.3
C15 C16 H16B 109.3
H16A C16 H16B 107.9
O5 C17 C18 123.5(3)
O5 C17 C22 115.5(2)
C18 C17 C22 121.0(3)
C17 C18 C19 118.7(4)
C17 C18 H18 120.7
C19 C18 H18 120.7
C20 C19 C18 121.3(3)
C20 C19 H19 119.3
C18 C19 H19 119.3
C19 C20 C21 120.0(4)
C19 C20 H20 120.0
C21 C20 H20 120.0
C20 C21 C22 121.1(4)
C20 C21 H21 119.4
C22 C21 H21 119.4
C21 C22 C17 117.9(3)
C21 C22 C23 120.4(3)
C17 C22 C23 121.7(2)
C28 C23 C24 117.3(2)
C28 C23 C22 121.9(2)
C24 C23 C22 120.7(2)
C25 C24 C23 121.4(3)
C25 C24 H24 119.3
C23 C24 H24 119.3
C26 C25 C24 120.0(3)
C26 C25 H25 120.0
C24 C25 H25 120.0
C25 C26 C27 120.3(3)
C25 C26 H26 119.8
C27 C26 H26 119.8
C26 C27 C28 119.5(3)
C26 C27 H27 120.2
C28 C27 H27 120.2
O6 C28 C27 121.0(2)
O6 C28 C23 117.6(2)
C27 C28 C23 121.4(2)

loop_
_geom_bond_atom_site_label_1
_geom_bond_atom_site_label_2
_geom_bond_distance
O1 C1 1.428(3)
O1 H1 0.82
O2 C3 1.370(3)
O2 C2 1.442(3)
O3 C14 1.374(3)
O3 H3 0.82
O4 C15 1.398(3)
O4 H4 0.82
O5 C17 1.378(3)
O5 C16 1.430(3)
O6 C28 1.371(3)
O6 H6 0.82
C1 C2 1.488(3)
C1 H1A 0.97
C1 H1B 0.97
C2 H2A 0.97
C2 H2B 0.97
C3 C4 1.383(3)
C3 C8 1.405(3)
C4 C5 1.382(4)
C4 H4A 0.93
C5 C6 1.368(4)
C5 H5 0.93
C6 C7 1.381(4)
C6 H6A 0.93
C7 C8 1.387(3)
C7 H7 0.93
C8 C9 1.486(3)
C9 C10 1.391(3)
C9 C14 1.391(3)
C10 C11 1.390(4)
C10 H10 0.93
C11 C12 1.365(4)
C11 H11 0.93
C12 C13 1.372(3)
C12 H12 0.93
C13 C14 1.383(3)
C13 H13 0.93
C15 C16 1.455(4)
C15 H15A 0.97
C15 H15B 0.97
C16 H16A 0.97
C16 H16B 0.97
C17 C18 1.382(4)
C17 C22 1.399(4)
C18 C19 1.397(5)
C18 H18 0.93
C19 C20 1.344(5)
C19 H19 0.93
C20 C21 1.385(5)
C20 H20 0.93
C21 C22 1.388(4)
C21 H21 0.93
C22 C23 1.482(4)
C23 C28 1.390(3)
C23 C24 1.390(3)
C24 C25 1.381(4)
C24 H24 0.93
C25 C26 1.366(4)
C25 H25 0.93
C26 C27 1.376(4)
C26 H26 0.93
C27 C28 1.385(3)
C27 H27 0.93

loop_
_geom_hbond_atom_site_label_D
_geom_hbond_atom_site_label_H
_geom_hbond_atom_site_label_A
_geom_hbond_site_symmetry_A
_geom_hbond_distance_DH
_geom_hbond_distance_HA
_geom_hbond_distance_DA
_geom_hbond_angle_DHA
O1 H1 O3 . 0.82 2.02 2.821(3) 164
O3 H3 O1 2_555 0.82 1.87 2.660(3) 160
O4 H4 O6 . 0.82 1.99 2.797(3) 169
O6 H6 O4 2_766 0.82 1.87 2.661(3) 161
C1 H1B Cg1 2_666 0.97 2.75 3.584(3) 144
C5 H5 Cg2 1_455 0.93 2.71 3.602(3) 160
C11 H11 Cg3 1_655 0.93 2.93 3.742(3) 146

loop_
_geom_torsion_atom_site_label_1
_geom_torsion_atom_site_label_2
_geom_torsion_atom_site_label_3
_geom_torsion_atom_site_label_4
_geom_torsion
_geom_torsion_publ_flag
C3 O2 C2 C1 159.09(19) y
O1 C1 C2 O2 -59.1(3) y
C2 O2 C3 C4 27.2(3) y
C2 O2 C3 C8 -155.41(19) ?
O2 C3 C4 C5 178.6(2) ?
C8 C3 C4 C5 1.4(3) ?
C3 C4 C5 C6 -0.7(4) ?
C4 C5 C6 C7 -0.1(4) ?
C5 C6 C7 C8 0.2(4) ?
C6 C7 C8 C3 0.5(4) ?
C6 C7 C8 C9 -178.0(2) ?
O2 C3 C8 C7 -178.7(2) ?
C4 C3 C8 C7 -1.3(3) ?
O2 C3 C8 C9 -0.2(3) ?
C4 C3 C8 C9 177.2(2) ?
C7 C8 C9 C10 57.1(3) ?
C3 C8 C9 C10 -121.3(2) ?
C7 C8 C9 C14 -120.1(2) ?
C3 C8 C9 C14 61.4(3) ?
C14 C9 C10 C11 0.0(3) ?
C8 C9 C10 C11 -177.4(2) ?
C9 C10 C11 C12 -0.7(4) ?
C10 C11 C12 C13 0.2(4) ?
C11 C12 C13 C14 0.9(4) ?
C12 C13 C14 O3 176.7(2) ?
C12 C13 C14 C9 -1.5(3) ?
C10 C9 C14 O3 -177.20(19) ?
C8 C9 C14 O3 0.1(3) ?
C10 C9 C14 C13 1.1(3) ?
C8 C9 C14 C13 178.4(2) ?
C17 O5 C16 C15 75.7(3) y
O4 C15 C16 O5 50.4(4) y
C16 O5 C17 C18 15.8(3) y
C16 O5 C17 C22 -166.6(2) ?
O5 C17 C18 C19 176.9(3) ?
C22 C17 C18 C19 -0.5(4) ?
C17 C18 C19 C20 -1.6(5) ?
C18 C19 C20 C21 1.7(6) ?
C19 C20 C21 C22 0.3(5) ?
C20 C21 C22 C17 -2.4(4) ?
C20 C21 C22 C23 178.3(3) ?
O5 C17 C22 C21 -175.2(2) ?
C18 C17 C22 C21 2.4(4) ?
O5 C17 C22 C23 4.2(3) ?
C18 C17 C22 C23 -178.2(2) ?
C21 C22 C23 C28 -115.6(3) ?
C17 C22 C23 C28 65.0(3) ?
C21 C22 C23 C24 61.3(3) ?
C17 C22 C23 C24 -118.1(3) ?
C28 C23 C24 C25 -0.5(4) ?
C22 C23 C24 C25 -177.5(2) ?
C23 C24 C25 C26 0.1(4) ?
C24 C25 C26 C27 0.2(4) ?
C25 C26 C27 C28 -0.1(4) ?
C26 C27 C28 O6 179.0(2) ?
C26 C27 C28 C23 -0.4(4) ?
C24 C23 C28 O6 -178.8(2) ?
C22 C23 C28 O6 -1.8(3) ?
C24 C23 C28 C27 0.6(4) ?
C22 C23 C28 C27 177.6(2) ?

loop_
_cod_related_entry_id
_cod_related_entry_database
_cod_related_entry_code
1 ChemSpider 14216781
